data_7031438
loop_
_publ_author_name
'Fliedel, Christophe'
'Rosa, Vitor'
'Santos, Carla I. M.'
'Gonzalez, Pablo J.'
'Almeida, Rui M.'
'Gomes, Clara S. B.'
'Gomes, Pedro T.'
'Lemos, M Am\'elia N D A'
'Aull\'on, Gabriel'
'Welter, Richard'
'Avil\'es, Teresa'

_publ_section_title
;
 Copper(ii) complexes of bis(aryl-imino)acenaphthene ligands: synthesis,
 structure, DFT studies and evaluation in reverse ATRP of styrene.
;
_journal_issue 34
_journal_name_full 'Dalton transactions (Cambridge, England : 2003)'
_journal_page_first 13041
_journal_paper_doi 10.1039/c4dt01069h
_journal_volume 43
_journal_year 2014
_chemical_formula_moiety 'C30 H28 Cl2 Cu N2, C4 H10 O'
_chemical_formula_sum 'C34 H38 Cl2 Cu N2 O'
_chemical_formula_weight 625.10
_chemical_name_systematic
; 
 ? 
;
_space_group_IT_number 61
_symmetry_cell_setting orthorhombic
_symmetry_space_group_name_Hall '-P 2ac 2ab'
_symmetry_space_group_name_H-M 'P b c a'
_atom_sites_solution_hydrogens geom
_atom_sites_solution_primary direct
_atom_sites_solution_secondary difmap
_audit_creation_method SHELXL-97
_cell_angle_alpha 90.00
_cell_angle_beta 90.00
_cell_angle_gamma 90.00
_cell_formula_units_Z 8
_cell_length_a 17.015(3)
_cell_length_b 16.611(4)
_cell_length_c 22.891(6)
_cell_measurement_reflns_used 34271
_cell_measurement_temperature 173(2)
_cell_measurement_theta_max 30.034
_cell_measurement_theta_min 0.998
_cell_volume 6470(3)
_computing_cell_refinement 'Denzo (Nonius B.V., 1998)'
_computing_data_collection 'Collect (Nonius B.V., 1998)'
_computing_data_reduction 'Denzo (Nonius B.V., 1998)'
_computing_molecular_graphics 'PLATON 98 (Spek, 1998)'
_computing_publication_material 'SHELXL-97 (Sheldrick, 1997)'
_computing_structure_refinement 'SHELXL-97 (Sheldrick, 1997)'
_computing_structure_solution 'SHELXS-97 (Sheldrick, 1997)'
_diffrn_ambient_temperature 173(2)
_diffrn_measured_fraction_theta_full 0.999
_diffrn_measured_fraction_theta_max 0.999
_diffrn_measurement_device_type KappaCCD
_diffrn_measurement_method '\p scans'
_diffrn_radiation_monochromator graphite
_diffrn_radiation_source 'fine-focus sealed tube'
_diffrn_radiation_type MoK\a
_diffrn_radiation_wavelength 0.71073
_diffrn_reflns_av_R_equivalents 0.0884
_diffrn_reflns_av_sigmaI/netI 0.0737
_diffrn_reflns_limit_h_max 23
_diffrn_reflns_limit_h_min -16
_diffrn_reflns_limit_k_max 16
_diffrn_reflns_limit_k_min -23
_diffrn_reflns_limit_l_max 32
_diffrn_reflns_limit_l_min -21
_diffrn_reflns_number 43539
_diffrn_reflns_theta_full 30.02
_diffrn_reflns_theta_max 30.02
_diffrn_reflns_theta_min 1.93
_exptl_absorpt_coefficient_mu 0.868
_exptl_absorpt_correction_type none
_exptl_crystal_colour green
_exptl_crystal_density_diffrn 1.284
_exptl_crystal_density_method 'not measured'
_exptl_crystal_description prism
_exptl_crystal_F_000 2616
_exptl_crystal_size_max 0.20
_exptl_crystal_size_mid 0.15
_exptl_crystal_size_min 0.10
_refine_diff_density_max 3.834
_refine_diff_density_min -0.902
_refine_diff_density_rms 0.188
_refine_ls_extinction_method none
_refine_ls_goodness_of_fit_ref 1.094
_refine_ls_hydrogen_treatment constr
_refine_ls_matrix_type full
_refine_ls_number_parameters 333
_refine_ls_number_reflns 9445
_refine_ls_number_restraints 4
_refine_ls_restrained_S_all 1.095
_refine_ls_R_factor_all 0.1350
_refine_ls_R_factor_gt 0.0809
_refine_ls_shift/su_max 0.000
_refine_ls_shift/su_mean 0.000
_refine_ls_structure_factor_coef Fsqd
_refine_ls_weighting_details 'calc w=1/[\s^2^(Fo^2^)+(0.0800P)^2^+30.0000P] where P=(Fo^2^+2Fc^2^)/3'
_refine_ls_weighting_scheme calc
_refine_ls_wR_factor_gt 0.2144
_refine_ls_wR_factor_ref 0.2390
_reflns_number_gt 5685
_reflns_number_total 9445
_reflns_threshold_expression >2sigma(I)
_cod_data_source_file c4dt01069h2.cif
_cod_data_source_block cu_cl2_mesityl
_cod_depositor_comments 'Adding full bibliography for 7031438--7031440.cif.'
_cod_database_code 7031438

loop_
_symmetry_equiv_pos_as_xyz
'x, y, z'
'-x+1/2, -y, z+1/2'
'x+1/2, -y+1/2, -z'
'-x, y+1/2, -z+1/2'
'-x, -y, -z'
'x-1/2, y, -z-1/2'
'-x-1/2, y-1/2, z'
'x, -y-1/2, z-1/2'

loop_
_atom_site_label
_atom_site_type_symbol
_atom_site_fract_x
_atom_site_fract_y
_atom_site_fract_z
_atom_site_U_iso_or_equiv
_atom_site_adp_type
_atom_site_occupancy
_atom_site_symmetry_multiplicity
_atom_site_calc_flag
_atom_site_refinement_flags
Cu Cu 0.47593(3) 0.26019(3) 0.51129(2) 0.02247(15) Uani 1 1 d .
Cl1 Cl 0.55229(7) 0.20283(8) 0.44584(5) 0.0340(3) Uani 1 1 d .
Cl2 Cl 0.39438(7) 0.31590(8) 0.44863(5) 0.0349(3) Uani 1 1 d .
N1 N 0.5171(2) 0.1910(2) 0.57866(16) 0.0237(7) Uani 1 1 d .
N2 N 0.4353(2) 0.3280(2) 0.57969(16) 0.0225(7) Uani 1 1 d .
C1 C 0.4939(3) 0.2171(3) 0.6284(2) 0.0253(9) Uani 1 1 d .
C2 C 0.5053(3) 0.1924(3) 0.6891(2) 0.0305(10) Uani 1 1 d .
C3 C 0.4657(3) 0.2507(3) 0.7232(2) 0.0336(11) Uani 1 1 d .
C4 C 0.4305(3) 0.3142(3) 0.6900(2) 0.0321(11) Uani 1 1 d .
C5 C 0.4472(3) 0.2940(3) 0.6287(2) 0.0260(9) Uani 1 1 d .
C6 C 0.5426(3) 0.1294(3) 0.7166(2) 0.0385(12) Uani 1 1 d .
H6 H 0.5689 0.0890 0.6947 0.046 Uiso 1 1 calc .
C7 C 0.5407(4) 0.1266(4) 0.7782(2) 0.0473(15) Uani 1 1 d .
H7 H 0.5666 0.0835 0.7975 0.057 Uiso 1 1 calc .
C8 C 0.5028(4) 0.1838(4) 0.8115(2) 0.0499(16) Uani 1 1 d .
H8 H 0.5033 0.1797 0.8529 0.060 Uiso 1 1 calc .
C9 C 0.4632(4) 0.2483(3) 0.7844(2) 0.0415(13) Uani 1 1 d .
C10 C 0.4227(4) 0.3130(4) 0.8127(2) 0.0537(17) Uani 1 1 d .
H10 H 0.4191 0.3143 0.8541 0.064 Uiso 1 1 calc .
C11 C 0.3891(4) 0.3727(4) 0.7803(2) 0.0529(17) Uani 1 1 d .
H11 H 0.3624 0.4148 0.8002 0.063 Uiso 1 1 calc .
C12 C 0.3921(4) 0.3752(3) 0.7178(2) 0.0420(13) Uani 1 1 d .
H12 H 0.3681 0.4178 0.6965 0.050 Uiso 1 1 calc .
C13 C 0.5678(3) 0.1221(3) 0.57667(19) 0.0236(9) Uani 1 1 d .
C14 C 0.5357(3) 0.0448(3) 0.5761(2) 0.0270(9) Uani 1 1 d .
C15 C 0.5879(3) -0.0199(3) 0.5747(2) 0.0316(10) Uani 1 1 d .
H15 H 0.5674 -0.0731 0.5743 0.038 Uiso 1 1 calc .
C16 C 0.6688(3) -0.0091(3) 0.5738(2) 0.0332(11) Uani 1 1 d .
C17 C 0.6982(3) 0.0693(3) 0.5742(2) 0.0351(11) Uani 1 1 d .
H17 H 0.7535 0.0774 0.5733 0.042 Uiso 1 1 calc .
C18 C 0.6485(3) 0.1362(3) 0.5759(2) 0.0297(10) Uani 1 1 d .
C19 C 0.4484(3) 0.0322(3) 0.5776(3) 0.0373(12) Uani 1 1 d .
H19A H 0.4283 0.0466 0.6164 0.056 Uiso 1 1 calc .
H19B H 0.4366 -0.0245 0.5696 0.056 Uiso 1 1 calc .
H19C H 0.4233 0.0661 0.5480 0.056 Uiso 1 1 calc .
C20 C 0.7245(4) -0.0797(3) 0.5734(3) 0.0489(15) Uani 1 1 d .
H20A H 0.7697 -0.0672 0.5485 0.073 Uiso 1 1 calc .
H20B H 0.6974 -0.1273 0.5582 0.073 Uiso 1 1 calc .
H20C H 0.7426 -0.0904 0.6133 0.073 Uiso 1 1 calc .
C21 C 0.6808(3) 0.2202(3) 0.5778(3) 0.0410(13) Uani 1 1 d .
H21A H 0.6642 0.2496 0.5428 0.062 Uiso 1 1 calc .
H21B H 0.7383 0.2180 0.5793 0.062 Uiso 1 1 calc .
H21C H 0.6610 0.2477 0.6127 0.062 Uiso 1 1 calc .
C22 C 0.3967(3) 0.4051(3) 0.57838(19) 0.0237(9) Uani 1 1 d .
C23 C 0.3152(3) 0.4090(3) 0.5782(2) 0.0270(9) Uani 1 1 d .
C24 C 0.2809(3) 0.4852(3) 0.5788(2) 0.0341(11) Uani 1 1 d .
H24 H 0.2252 0.4896 0.5784 0.041 Uiso 1 1 calc .
C25 C 0.3260(3) 0.5546(3) 0.5799(2) 0.0345(11) Uani 1 1 d .
C26 C 0.4070(3) 0.5481(3) 0.5785(2) 0.0309(10) Uani 1 1 d .
H26 H 0.4380 0.5957 0.5779 0.037 Uiso 1 1 calc .
C27 C 0.4440(3) 0.4738(3) 0.5778(2) 0.0281(10) Uani 1 1 d .
C28 C 0.2660(3) 0.3336(3) 0.5774(3) 0.0361(12) Uani 1 1 d .
H28A H 0.2851 0.2975 0.5468 0.054 Uiso 1 1 calc .
H28B H 0.2110 0.3477 0.5697 0.054 Uiso 1 1 calc .
H28C H 0.2698 0.3066 0.6154 0.054 Uiso 1 1 calc .
C29 C 0.2870(4) 0.6368(3) 0.5828(3) 0.0512(16) Uani 1 1 d .
H29A H 0.2707 0.6532 0.5435 0.077 Uiso 1 1 calc .
H29B H 0.3243 0.6762 0.5985 0.077 Uiso 1 1 calc .
H29C H 0.2408 0.6340 0.6083 0.077 Uiso 1 1 calc .
C30 C 0.5329(3) 0.4667(4) 0.5779(3) 0.0419(13) Uani 1 1 d .
H30A H 0.5562 0.5197 0.5704 0.063 Uiso 1 1 calc .
H30B H 0.5494 0.4290 0.5473 0.063 Uiso 1 1 calc .
H30C H 0.5506 0.4469 0.6160 0.063 Uiso 1 1 calc .
O1 O 0.1870(9) 0.4746(8) 0.7555(6) 0.235(6) Uiso 1 1 d D
C31 C 0.1447(8) 0.4085(7) 0.7308(6) 0.136(2) Uiso 1 1 d D
H31A H 0.1469 0.4148 0.6879 0.163 Uiso 1 1 calc .
H31B H 0.0890 0.4151 0.7423 0.163 Uiso 1 1 calc .
C32 C 0.1676(9) 0.3207(8) 0.7445(6) 0.136(2) Uiso 1 1 d D
H32A H 0.1280 0.2842 0.7281 0.203 Uiso 1 1 calc .
H32B H 0.1702 0.3132 0.7869 0.203 Uiso 1 1 calc .
H32C H 0.2190 0.3088 0.7272 0.203 Uiso 1 1 calc .
C33 C 0.2535(8) 0.5360(7) 0.7600(6) 0.136(2) Uiso 1 1 d D
H33A H 0.2901 0.5199 0.7915 0.163 Uiso 1 1 calc .
H33B H 0.2832 0.5373 0.7228 0.163 Uiso 1 1 calc .
C34 C 0.2206(8) 0.6191(8) 0.7730(6) 0.136(2) Uiso 1 1 d D
H34A H 0.2602 0.6510 0.7937 0.203 Uiso 1 1 calc .
H34B H 0.1735 0.6140 0.7973 0.203 Uiso 1 1 calc .
H34C H 0.2070 0.6459 0.7362 0.203 Uiso 1 1 calc .

loop_
_atom_site_aniso_label
_atom_site_aniso_U_11
_atom_site_aniso_U_22
_atom_site_aniso_U_33
_atom_site_aniso_U_23
_atom_site_aniso_U_13
_atom_site_aniso_U_12
Cu 0.0252(3) 0.0245(3) 0.0177(3) 0.0005(2) 0.0009(2) 0.0017(2)
Cl1 0.0369(6) 0.0416(7) 0.0236(5) -0.0027(5) 0.0047(5) 0.0089(5)
Cl2 0.0345(6) 0.0457(7) 0.0243(5) 0.0015(5) -0.0043(5) 0.0093(5)
N1 0.0288(19) 0.0236(18) 0.0187(17) 0.0033(14) -0.0002(15) 0.0047(15)
N2 0.0234(18) 0.0233(18) 0.0208(18) 0.0007(14) 0.0014(14) 0.0031(14)
C1 0.028(2) 0.028(2) 0.020(2) 0.0022(17) 0.0007(17) 0.0040(18)
C2 0.039(3) 0.033(2) 0.019(2) -0.0002(18) -0.0002(19) 0.009(2)
C3 0.041(3) 0.038(3) 0.022(2) -0.001(2) 0.000(2) 0.008(2)
C4 0.039(3) 0.037(3) 0.020(2) -0.0029(19) 0.001(2) 0.010(2)
C5 0.029(2) 0.029(2) 0.021(2) -0.0013(17) 0.0008(18) 0.0039(18)
C6 0.052(3) 0.041(3) 0.023(2) 0.002(2) -0.001(2) 0.016(2)
C7 0.067(4) 0.050(3) 0.025(3) 0.005(2) -0.005(3) 0.022(3)
C8 0.073(4) 0.057(4) 0.020(2) 0.006(2) 0.001(3) 0.024(3)
C9 0.059(4) 0.046(3) 0.020(2) 0.000(2) 0.001(2) 0.014(3)
C10 0.078(5) 0.060(4) 0.023(3) -0.007(3) 0.000(3) 0.028(3)
C11 0.078(5) 0.055(4) 0.025(3) -0.009(3) 0.006(3) 0.029(3)
C12 0.057(4) 0.042(3) 0.028(3) -0.004(2) 0.001(2) 0.016(3)
C13 0.028(2) 0.024(2) 0.019(2) 0.0009(16) 0.0010(17) 0.0059(17)
C14 0.033(2) 0.027(2) 0.022(2) 0.0015(17) 0.0026(18) 0.0009(18)
C15 0.041(3) 0.026(2) 0.028(2) 0.0036(19) 0.005(2) 0.005(2)
C16 0.037(3) 0.030(2) 0.032(3) 0.003(2) 0.005(2) 0.010(2)
C17 0.031(3) 0.040(3) 0.034(3) 0.004(2) 0.005(2) 0.010(2)
C18 0.029(2) 0.029(2) 0.031(2) 0.0020(19) 0.002(2) 0.0037(19)
C19 0.033(3) 0.037(3) 0.042(3) 0.000(2) 0.000(2) -0.003(2)
C20 0.054(4) 0.037(3) 0.056(4) 0.008(3) 0.013(3) 0.023(3)
C21 0.030(3) 0.036(3) 0.057(4) 0.000(3) 0.003(3) -0.002(2)
C22 0.028(2) 0.022(2) 0.021(2) 0.0004(16) -0.0031(17) 0.0000(17)
C23 0.030(2) 0.023(2) 0.028(2) 0.0005(18) -0.0011(19) 0.0007(18)
C24 0.033(3) 0.031(3) 0.038(3) 0.000(2) 0.000(2) 0.007(2)
C25 0.049(3) 0.023(2) 0.031(3) -0.0016(19) -0.004(2) 0.006(2)
C26 0.044(3) 0.022(2) 0.027(2) 0.0001(18) -0.001(2) -0.005(2)
C27 0.032(2) 0.028(2) 0.024(2) -0.0011(18) -0.0003(19) -0.0069(19)
C28 0.028(2) 0.029(2) 0.052(3) -0.002(2) 0.001(2) -0.005(2)
C29 0.066(4) 0.027(3) 0.060(4) 0.000(3) 0.000(3) 0.015(3)
C30 0.033(3) 0.046(3) 0.047(3) 0.003(3) -0.005(2) -0.010(2)

loop_
_atom_type_symbol
_atom_type_description
_atom_type_scat_dispersion_real
_atom_type_scat_dispersion_imag
_atom_type_scat_source
C C 0.0033 0.0016 'International Tables Vol C Tables 4.2.6.8 and 6.1.1.4'
H H 0.0000 0.0000 'International Tables Vol C Tables 4.2.6.8 and 6.1.1.4'
Cl Cl 0.1484 0.1585 'International Tables Vol C Tables 4.2.6.8 and 6.1.1.4'
Cu Cu 0.3201 1.2651 'International Tables Vol C Tables 4.2.6.8 and 6.1.1.4'
N N 0.0061 0.0033 'International Tables Vol C Tables 4.2.6.8 and 6.1.1.4'
O O 0.0106 0.0060 'International Tables Vol C Tables 4.2.6.8 and 6.1.1.4'

loop_
_geom_angle_atom_site_label_1
_geom_angle_atom_site_label_2
_geom_angle_atom_site_label_3
_geom_angle
N1 Cu N2 81.26(15)
N1 Cu Cl2 160.59(12)
N2 Cu Cl2 93.12(11)
N1 Cu Cl1 93.89(11)
N2 Cu Cl1 163.26(11)
Cl2 Cu Cl1 96.36(5)
C1 N1 C13 118.9(4)
C1 N1 Cu 112.0(3)
C13 N1 Cu 129.0(3)
C5 N2 C22 119.0(4)
C5 N2 Cu 112.2(3)
C22 N2 Cu 128.8(3)
N1 C1 C2 135.2(4)
N1 C1 C5 117.0(4)
C2 C1 C5 107.7(4)
C6 C2 C3 119.2(5)
C6 C2 C1 135.2(5)
C3 C2 C1 105.6(4)
C9 C3 C2 123.1(5)
C9 C3 C4 122.6(5)
C2 C3 C4 114.2(4)
C12 C4 C3 120.0(5)
C12 C4 C5 135.0(5)
C3 C4 C5 105.0(4)
N2 C5 C4 135.3(4)
N2 C5 C1 117.1(4)
C4 C5 C1 107.5(4)
C2 C6 C7 118.1(5)
C2 C6 H6 121.0
C7 C6 H6 121.0
C8 C7 C6 122.8(5)
C8 C7 H7 118.6
C6 C7 H7 118.6
C7 C8 C9 120.3(5)
C7 C8 H8 119.9
C9 C8 H8 119.9
C3 C9 C8 116.5(5)
C3 C9 C10 116.5(5)
C8 C9 C10 127.0(5)
C11 C10 C9 120.1(5)
C11 C10 H10 119.9
C9 C10 H10 119.9
C10 C11 C12 123.3(5)
C10 C11 H11 118.3
C12 C11 H11 118.3
C4 C12 C11 117.5(5)
C4 C12 H12 121.3
C11 C12 H12 121.3
C18 C13 C14 122.8(4)
C18 C13 N1 117.3(4)
C14 C13 N1 119.9(4)
C13 C14 C15 117.3(4)
C13 C14 C19 121.1(4)
C15 C14 C19 121.5(4)
C16 C15 C14 122.2(5)
C16 C15 H15 118.9
C14 C15 H15 118.9
C15 C16 C17 118.4(4)
C15 C16 C20 121.6(5)
C17 C16 C20 120.0(5)
C16 C17 C18 121.7(5)
C16 C17 H17 119.2
C18 C17 H17 119.2
C13 C18 C17 117.6(4)
C13 C18 C21 121.2(4)
C17 C18 C21 121.3(5)
C14 C19 H19A 109.5
C14 C19 H19B 109.5
H19A C19 H19B 109.5
C14 C19 H19C 109.5
H19A C19 H19C 109.5
H19B C19 H19C 109.5
C16 C20 H20A 109.5
C16 C20 H20B 109.5
H20A C20 H20B 109.5
C16 C20 H20C 109.5
H20A C20 H20C 109.5
H20B C20 H20C 109.5
C18 C21 H21A 109.5
C18 C21 H21B 109.5
H21A C21 H21B 109.5
C18 C21 H21C 109.5
H21A C21 H21C 109.5
H21B C21 H21C 109.5
C23 C22 C27 122.4(4)
C23 C22 N2 119.9(4)
C27 C22 N2 117.7(4)
C22 C23 C24 117.5(4)
C22 C23 C28 121.0(4)
C24 C23 C28 121.5(4)
C25 C24 C23 121.6(5)
C25 C24 H24 119.2
C23 C24 H24 119.2
C26 C25 C24 119.1(4)
C26 C25 C29 120.5(5)
C24 C25 C29 120.4(5)
C25 C26 C27 121.5(4)
C25 C26 H26 119.2
C27 C26 H26 119.2
C26 C27 C22 117.8(4)
C26 C27 C30 121.5(4)
C22 C27 C30 120.7(4)
C23 C28 H28A 109.5
C23 C28 H28B 109.5
H28A C28 H28B 109.5
C23 C28 H28C 109.5
H28A C28 H28C 109.5
H28B C28 H28C 109.5
C25 C29 H29A 109.5
C25 C29 H29B 109.5
H29A C29 H29B 109.5
C25 C29 H29C 109.5
H29A C29 H29C 109.5
H29B C29 H29C 109.5
C27 C30 H30A 109.5
C27 C30 H30B 109.5
H30A C30 H30B 109.5
C27 C30 H30C 109.5
H30A C30 H30C 109.5
H30B C30 H30C 109.5
C31 O1 C33 155.9(15)
O1 C31 C32 121.3(13)
O1 C31 H31A 107.0
C32 C31 H31A 107.0
O1 C31 H31B 107.0
C32 C31 H31B 107.0
H31A C31 H31B 106.7
C31 C32 H32A 109.5
C31 C32 H32B 109.5
H32A C32 H32B 109.5
C31 C32 H32C 109.5
H32A C32 H32C 109.5
H32B C32 H32C 109.5
C34 C33 O1 110.3(12)
C34 C33 H33A 109.6
O1 C33 H33A 109.6
C34 C33 H33B 109.6
O1 C33 H33B 109.6
H33A C33 H33B 108.1
C33 C34 H34A 109.5
C33 C34 H34B 109.5
H34A C34 H34B 109.5
C33 C34 H34C 109.5
H34A C34 H34C 109.5
H34B C34 H34C 109.5

loop_
_geom_bond_atom_site_label_1
_geom_bond_atom_site_label_2
_geom_bond_distance
Cu N1 2.047(4)
Cu N2 2.049(4)
Cu Cl2 2.1997(13)
Cu Cl1 2.2001(13)
N1 C1 1.281(6)
N1 C13 1.435(5)
N2 C5 1.272(6)
N2 C22 1.440(6)
C1 C2 1.462(6)
C1 C5 1.505(6)
C2 C6 1.376(7)
C2 C3 1.414(7)
C3 C9 1.401(7)
C3 C4 1.432(7)
C4 C12 1.364(7)
C4 C5 1.469(6)
C6 C7 1.411(7)
C6 H6 0.9500
C7 C8 1.378(8)
C7 H7 0.9500
C8 C9 1.410(8)
C8 H8 0.9500
C9 C10 1.432(8)
C10 C11 1.362(8)
C10 H10 0.9500
C11 C12 1.433(8)
C11 H11 0.9500
C12 H12 0.9500
C13 C18 1.394(7)
C13 C14 1.395(6)
C14 C15 1.395(7)
C14 C19 1.500(7)
C15 C16 1.388(7)
C15 H15 0.9500
C16 C17 1.396(7)
C16 C20 1.507(7)
C17 C18 1.397(7)
C17 H17 0.9500
C18 C21 1.499(7)
C19 H19A 0.9800
C19 H19B 0.9800
C19 H19C 0.9800
C20 H20A 0.9800
C20 H20B 0.9800
C20 H20C 0.9800
C21 H21A 0.9800
C21 H21B 0.9800
C21 H21C 0.9800
C22 C23 1.389(6)
C22 C27 1.398(6)
C23 C24 1.393(7)
C23 C28 1.507(6)
C24 C25 1.386(7)
C24 H24 0.9500
C25 C26 1.383(8)
C25 C29 1.519(7)
C26 C27 1.385(7)
C26 H26 0.9500
C27 C30 1.518(7)
C28 H28A 0.9800
C28 H28B 0.9800
C28 H28C 0.9800
C29 H29A 0.9800
C29 H29B 0.9800
C29 H29C 0.9800
C30 H30A 0.9800
C30 H30B 0.9800
C30 H30C 0.9800
O1 C31 1.428(9)
O1 C33 1.527(9)
C31 C32 1.542(9)
C31 H31A 0.9900
C31 H31B 0.9900
C32 H32A 0.9800
C32 H32B 0.9800
C32 H32C 0.9800
C33 C34 1.519(9)
C33 H33A 0.9900
C33 H33B 0.9900
C34 H34A 0.9800
C34 H34B 0.9800
C34 H34C 0.9800

loop_
_geom_torsion_atom_site_label_1
_geom_torsion_atom_site_label_2
_geom_torsion_atom_site_label_3
_geom_torsion_atom_site_label_4
_geom_torsion
N2 Cu N1 C1 5.2(3)
Cl2 Cu N1 C1 -69.1(5)
Cl1 Cu N1 C1 169.1(3)
N2 Cu N1 C13 -172.8(4)
Cl2 Cu N1 C13 112.9(4)
Cl1 Cu N1 C13 -8.9(4)
N1 Cu N2 C5 -5.9(3)
Cl2 Cu N2 C5 155.4(3)
Cl1 Cu N2 C5 -80.1(5)
N1 Cu N2 C22 174.5(4)
Cl2 Cu N2 C22 -24.1(4)
Cl1 Cu N2 C22 100.4(5)
C13 N1 C1 C2 -1.6(8)
Cu N1 C1 C2 -179.8(5)
C13 N1 C1 C5 174.4(4)
Cu N1 C1 C5 -3.8(5)
N1 C1 C2 C6 -3.2(11)
C5 C1 C2 C6 -179.4(6)
N1 C1 C2 C3 177.4(6)
C5 C1 C2 C3 1.3(6)
C6 C2 C3 C9 0.9(9)
C1 C2 C3 C9 -179.6(5)
C6 C2 C3 C4 178.7(5)
C1 C2 C3 C4 -1.8(6)
C9 C3 C4 C12 -0.7(9)
C2 C3 C4 C12 -178.5(5)
C9 C3 C4 C5 179.4(5)
C2 C3 C4 C5 1.5(6)
C22 N2 C5 C4 0.0(8)
Cu N2 C5 C4 -179.7(5)
C22 N2 C5 C1 -174.8(4)
Cu N2 C5 C1 5.6(5)
C12 C4 C5 N2 4.4(11)
C3 C4 C5 N2 -175.7(6)
C12 C4 C5 C1 179.5(6)
C3 C4 C5 C1 -0.6(6)
N1 C1 C5 N2 -1.2(7)
C2 C1 C5 N2 175.7(4)
N1 C1 C5 C4 -177.4(4)
C2 C1 C5 C4 -0.4(6)
C3 C2 C6 C7 -1.0(9)
C1 C2 C6 C7 179.7(6)
C2 C6 C7 C8 0.4(10)
C6 C7 C8 C9 0.4(11)
C2 C3 C9 C8 -0.1(9)
C4 C3 C9 C8 -177.8(6)
C2 C3 C9 C10 178.3(6)
C4 C3 C9 C10 0.6(9)
C7 C8 C9 C3 -0.5(10)
C7 C8 C9 C10 -178.7(7)
C3 C9 C10 C11 -0.2(10)
C8 C9 C10 C11 178.0(7)
C9 C10 C11 C12 -0.2(12)
C3 C4 C12 C11 0.3(9)
C5 C4 C12 C11 -179.8(6)
C10 C11 C12 C4 0.1(11)
C1 N1 C13 C18 -92.6(5)
Cu N1 C13 C18 85.3(5)
C1 N1 C13 C14 87.0(6)
Cu N1 C13 C14 -95.2(5)
C18 C13 C14 C15 0.1(7)
N1 C13 C14 C15 -179.4(4)
C18 C13 C14 C19 179.3(5)
N1 C13 C14 C19 -0.2(7)
C13 C14 C15 C16 -0.1(7)
C19 C14 C15 C16 -179.3(5)
C14 C15 C16 C17 -0.2(8)
C14 C15 C16 C20 178.9(5)
C15 C16 C17 C18 0.5(8)
C20 C16 C17 C18 -178.6(5)
C14 C13 C18 C17 0.2(7)
N1 C13 C18 C17 179.7(4)
C14 C13 C18 C21 -178.7(5)
N1 C13 C18 C21 0.8(7)
C16 C17 C18 C13 -0.5(8)
C16 C17 C18 C21 178.4(5)
C5 N2 C22 C23 -85.4(6)
Cu N2 C22 C23 94.1(5)
C5 N2 C22 C27 94.0(5)
Cu N2 C22 C27 -86.4(5)
C27 C22 C23 C24 -1.4(7)
N2 C22 C23 C24 178.0(4)
C27 C22 C23 C28 178.6(5)
N2 C22 C23 C28 -2.0(7)
C22 C23 C24 C25 -0.5(8)
C28 C23 C24 C25 179.5(5)
C23 C24 C25 C26 2.2(8)
C23 C24 C25 C29 -177.7(5)
C24 C25 C26 C27 -2.1(8)
C29 C25 C26 C27 177.8(5)
C25 C26 C27 C22 0.4(8)
C25 C26 C27 C30 -178.3(5)
C23 C22 C27 C26 1.4(7)
N2 C22 C27 C26 -178.0(4)
C23 C22 C27 C30 -179.9(5)
N2 C22 C27 C30 0.7(7)
C33 O1 C31 C32 83(4)
C31 O1 C33 C34 135(3)
